data_7714412
loop_
_publ_author_name
'Zhong, Minli'
'Xia, Siyao'
'Liu, Sanmei'
'Jin, Caiju'
'Deng, Shengjun'
'Xiao, Weiming'
'Ding, Shunmin'
'Chen, Chao'

_publ_section_title
;
 Two Novel Nitrogen-rich Metal-organic Nanotubes: Syntheses, Structures
 and Selective Adsorption toward Rare Earth
;
_journal_name_full 'Dalton Transactions'
_journal_paper_doi 10.1039/D3DT02606J
_journal_year 2023
_chemical_formula_moiety 'C30 H26 N6 O5 Zn'
_chemical_formula_sum 'C30 H26 N6 O5 Zn'
_chemical_formula_weight 615.94
_space_group_crystal_system trigonal
_space_group_IT_number 147
_space_group_name_Hall '-P 3'
_space_group_name_H-M_alt 'P -3'
_atom_sites_solution_hydrogens geom
_audit_creation_date 2022-08-23
_audit_creation_method
;
Olex2 1.2
(compiled 2018.05.29 svn.r3508 for OlexSys, GUI svn.r5506)
;
_audit_update_record
;
2023-01-29 deposited with the CCDC.	2023-11-03 downloaded from the CCDC.
;
_cell_angle_alpha 90
_cell_angle_beta 90
_cell_angle_gamma 120
_cell_formula_units_Z 6
_cell_length_a 26.672(5)
_cell_length_b 26.672(5)
_cell_length_c 13.683(3)
_cell_measurement_reflns_used 8124
_cell_measurement_temperature 293(2)
_cell_measurement_theta_max 26.44
_cell_measurement_theta_min 2.31
_cell_volume 8430(3)
_computing_cell_refinement 'SAINT v8.34A (Bruker, 2013)'
_computing_data_reduction 'SAINT v8.34A (Bruker, 2013)'
_computing_molecular_graphics 'Olex2 (Dolomanov et al., 2009)'
_computing_publication_material 'Olex2 (Dolomanov et al., 2009)'
_computing_structure_refinement 'ShelXL (Sheldrick, 2015)'
_diffrn_ambient_temperature 293(2)
_diffrn_measured_fraction_theta_full 0.998
_diffrn_measured_fraction_theta_max 0.998
_diffrn_measurement_device_type 'CCD area detector'
_diffrn_measurement_method 'phi and omega scans'
_diffrn_radiation_monochromator graphite
_diffrn_radiation_type MoK\a
_diffrn_radiation_wavelength 0.71073
_diffrn_reflns_av_R_equivalents 0.1619
_diffrn_reflns_av_unetI/netI 0.1227
_diffrn_reflns_Laue_measured_fraction_full 0.998
_diffrn_reflns_Laue_measured_fraction_max 0.998
_diffrn_reflns_limit_h_max 31
_diffrn_reflns_limit_h_min -31
_diffrn_reflns_limit_k_max 31
_diffrn_reflns_limit_k_min -30
_diffrn_reflns_limit_l_max 16
_diffrn_reflns_limit_l_min -14
_diffrn_reflns_number 41766
_diffrn_reflns_point_group_measured_fraction_full 0.998
_diffrn_reflns_point_group_measured_fraction_max 0.998
_diffrn_reflns_theta_full 25.001
_diffrn_reflns_theta_max 25.001
_diffrn_reflns_theta_min 2.132
_exptl_absorpt_coefficient_mu 0.463
_exptl_absorpt_correction_T_max 0.7456
_exptl_absorpt_correction_T_min 0.4657
_exptl_absorpt_correction_type none
_exptl_absorpt_process_details
;
SADABS-2014/5 (Bruker,2014/5) was used for absorption correction.
wR2(int) was 0.0872 before and 0.0585 after correction.
The Ratio of minimum to maximum transmission is 0.6246.
The \l/2 correction factor is 0.00150.
;
_exptl_crystal_density_diffrn 0.728
_exptl_crystal_description block
_exptl_crystal_F_000 1908
_exptl_crystal_size_max 0.1
_exptl_crystal_size_mid 0.08
_exptl_crystal_size_min 0.07
_refine_diff_density_max 0.950
_refine_diff_density_min -0.589
_refine_diff_density_rms 0.082
_refine_ls_extinction_method none
_refine_ls_goodness_of_fit_ref 1.053
_refine_ls_hydrogen_treatment constr
_refine_ls_matrix_type full
_refine_ls_number_parameters 387
_refine_ls_number_reflns 9930
_refine_ls_number_restraints 20
_refine_ls_restrained_S_all 1.056
_refine_ls_R_factor_all 0.1325
_refine_ls_R_factor_gt 0.0786
_refine_ls_shift/su_max 0.002
_refine_ls_shift/su_mean 0.000
_refine_ls_structure_factor_coef Fsqd
_refine_ls_weighting_details 'w=1/[\s^2^(Fo^2^)+(0.1336P)^2^+2.9266P] where P=(Fo^2^+2Fc^2^)/3'
_refine_ls_weighting_scheme calc
_refine_ls_wR_factor_gt 0.2153
_refine_ls_wR_factor_ref 0.2725
_reflns_Friedel_coverage 0.000
_reflns_number_gt 5205
_reflns_number_total 9930
_reflns_threshold_expression 'I > 2\s(I)'
_cod_data_source_file d3dt02606j2.cif
_cod_data_source_block NCD-166
_cod_original_cell_volume 8430(4)
_cod_database_code 7714412
_shelx_shelxl_version_number 2014/7
_shelx_space_group_comment
;
The symmetry employed for this shelxl refinement is uniquely defined
by the following loop, which should always be used as a source of
symmetry information in preference to the above space-group names.
They are only intended as comments.
;
_shelx_estimated_absorpt_t_max 0.968
_shelx_estimated_absorpt_t_min 0.955
_olex2_refinement_description
;
1. Fixed Uiso
 At 1.2 times of:
  All C(H) groups, All C(H,H) groups, All C(H,H,H,H) groups
 At 1.5 times of:
  All C(H,H,H) groups
2. Restrained distances
 C19-C20
 1.5 with sigma of 0.02
 C19-C20A
 1.5 with sigma of 0.02
3. Uiso/Uaniso restraints and constraints
Uanis(C20) \\sim Ueq, Uanis(C20A) \\sim Ueq, Uanis(C19) \\sim Ueq: with sigma
of 0.01 and sigma for terminal atoms of 0.02
Uanis(C20) = Uanis(C20A)
4. Others
 Sof(H19C)=Sof(H19D)=Sof(C20A)=Sof(H20D)=Sof(H20E)=Sof(H20F)=1-FVAR(1)
 Sof(H19A)=Sof(H19B)=Sof(C20)=Sof(H20A)=Sof(H20B)=Sof(H20C)=FVAR(1)
5.a Secondary CH2 refined with riding coordinates:
 C19(H19A,H19B), C19(H19C,H19D), C29(H29A,H29B)
5.b Aromatic/amide H refined with riding coordinates:
 C3(H3), C4(H4), C6(H6), C7(H7), C10(H10), C11(H11), C13(H13), C14(H14),
 C16(H16), C17(H17), C22(H22), C26(H26), C27(H27)
5.c Idealised Me refined as rotating group:
 C25(H25A,H25B,H25C), C30(H30A,H30B,H30C), C20(H20A,H20B,H20C), C20A(H20D,H20E,
 H20F)
;
_olex2_submission_special_instructions 'No special instructions were received'

loop_
_space_group_symop_operation_xyz
'x, y, z'
'-y, x-y, z'
'-x+y, -x, z'
'-x, -y, -z'
'y, -x+y, -z'
'x-y, x, -z'

loop_
_atom_site_label
_atom_site_type_symbol
_atom_site_fract_x
_atom_site_fract_y
_atom_site_fract_z
_atom_site_U_iso_or_equiv
_atom_site_adp_type
_atom_site_occupancy
_atom_site_site_symmetry_order
_atom_site_calc_flag
_atom_site_refinement_flags_posn
_atom_site_refinement_flags_adp
_atom_site_refinement_flags_occupancy
_atom_site_disorder_assembly
_atom_site_disorder_group
Zn1 Zn 0.52752(3) 0.12907(3) 0.60381(4) 0.0417(2) Uani 1 1 d . . . . .
O1 O 0.55558(19) 0.14697(17) -0.2624(2) 0.0479(10) Uani 1 1 d . . . . .
O2 O 0.62144(19) 0.12279(17) -0.3015(3) 0.0522(11) Uani 1 1 d . . . . .
O3 O 0.7796(2) 0.2979(2) 0.0955(3) 0.0671(14) Uani 1 1 d . . . . .
O4 O 0.62968(19) 0.23775(16) 0.5432(3) 0.0521(11) Uani 1 1 d . . . . .
O5 O 0.57654(17) 0.14712(16) 0.4900(2) 0.0415(9) Uani 1 1 d . . . . .
N1 N 0.4675(2) 0.04800(19) 0.5664(3) 0.0394(11) Uani 1 1 d . . . . .
N2 N 0.3881(2) -0.0349(2) 0.5554(3) 0.0465(12) Uani 1 1 d . . . . .
N3 N 0.3114(3) -0.0870(2) 0.6595(4) 0.0655(16) Uani 1 1 d . . . . .
N4 N 0.2325(2) -0.1799(2) 0.6170(4) 0.0646(16) Uani 1 1 d . . . . .
N5 N 0.2283(2) -0.2241(2) 0.4683(4) 0.0606(15) Uani 1 1 d . . . . .
N6 N 0.1757(2) -0.3116(2) 0.4091(3) 0.0483(13) Uani 1 1 d . . . . .
C1 C 0.6013(3) 0.1451(2) -0.2466(4) 0.0432(15) Uani 1 1 d . . . . .
C2 C 0.6329(3) 0.1735(2) -0.1533(4) 0.0426(14) Uani 1 1 d . . . . .
C3 C 0.6874(3) 0.1797(3) -0.1355(4) 0.0491(16) Uani 1 1 d . . . . .
H3 H 0.7030 0.1645 -0.1792 0.059 Uiso 1 1 calc R . . . .
C4 C 0.7178(3) 0.2085(3) -0.0529(4) 0.0536(16) Uani 1 1 d . . . . .
H4 H 0.7545 0.2136 -0.0423 0.064 Uiso 1 1 calc R . . . .
C5 C 0.6947(3) 0.2298(3) 0.0140(4) 0.0483(16) Uani 1 1 d . . . . .
C6 C 0.6410(3) 0.2224(3) -0.0027(4) 0.0538(17) Uani 1 1 d . . . . .
H6 H 0.6247 0.2353 0.0440 0.065 Uiso 1 1 calc R . . . .
C7 C 0.6096(3) 0.1961(3) -0.0881(4) 0.0481(15) Uani 1 1 d . . . . .
H7 H 0.5743 0.1938 -0.1004 0.058 Uiso 1 1 calc R . . . .
C8 C 0.7294(3) 0.2612(3) 0.1019(4) 0.0525(16) Uani 1 1 d . . . . .
C9 C 0.6989(2) 0.2461(3) 0.1990(4) 0.0448(15) Uani 1 1 d . . . . .
C10 C 0.7189(3) 0.2856(3) 0.2734(4) 0.0455(15) Uani 1 1 d . . . . .
H10 H 0.7504 0.3224 0.2631 0.055 Uiso 1 1 calc R . . . .
C11 C 0.6922(2) 0.2707(2) 0.3644(4) 0.0410(14) Uani 1 1 d . . . . .
H11 H 0.7056 0.2979 0.4146 0.049 Uiso 1 1 calc R . . . .
C12 C 0.6458(2) 0.2157(2) 0.3809(3) 0.0387(13) Uani 1 1 d . . . . .
C13 C 0.6263(3) 0.1751(2) 0.3076(4) 0.0446(15) Uani 1 1 d . . . . .
H13 H 0.5960 0.1378 0.3190 0.054 Uiso 1 1 calc R . . . .
C14 C 0.6525(3) 0.1907(3) 0.2160(3) 0.0483(16) Uani 1 1 d . . . . .
H14 H 0.6389 0.1637 0.1656 0.058 Uiso 1 1 calc R . . . .
C15 C 0.6164(3) 0.1999(3) 0.4788(4) 0.0399(14) Uani 1 1 d . . . . .
C16 C 0.4636(3) 0.0277(2) 0.4711(4) 0.0407(14) Uani 1 1 d . . . . .
H16 H 0.4905 0.0464 0.4215 0.049 Uiso 1 1 calc R . . . .
C17 C 0.4156(3) -0.0221(3) 0.4635(4) 0.0421(14) Uani 1 1 d . . . . .
H17 H 0.4021 -0.0450 0.4076 0.051 Uiso 1 1 calc R . . . .
C18 C 0.4216(3) 0.0106(2) 0.6137(4) 0.0435(14) Uani 1 1 d . . . . .
C19 C 0.4124(3) 0.0188(3) 0.7179(5) 0.069(2) Uani 1 1 d D U . . .
H19A H 0.3955 -0.0187 0.7497 0.083 Uiso 0.668(12) 1 calc R . P A 1
H19B H 0.4501 0.0430 0.7474 0.083 Uiso 0.668(12) 1 calc R . P A 1
H19C H 0.3730 0.0115 0.7214 0.083 Uiso 0.332(12) 1 calc R . P A 2
H19D H 0.4371 0.0599 0.7299 0.083 Uiso 0.332(12) 1 calc R . P A 2
C21 C 0.3340(3) -0.0859(2) 0.5752(4) 0.0414(14) Uani 1 1 d . . . . .
C22 C 0.3097(3) -0.1291(3) 0.5078(4) 0.0470(15) Uani 1 1 d . . . . .
H22 H 0.3271 -0.1268 0.4478 0.056 Uiso 1 1 calc R . . . .
C23 C 0.2582(3) -0.1757(3) 0.5335(4) 0.0503(16) Uani 1 1 d . . . . .
C24 C 0.2622(3) -0.1351(3) 0.6805(5) 0.072(2) Uani 1 1 d . . . . .
C25 C 0.2326(4) -0.1408(4) 0.7772(6) 0.105(3) Uani 1 1 d . . . . .
H25A H 0.2200 -0.1128 0.7807 0.157 Uiso 1 1 calc GR . . . .
H25B H 0.2592 -0.1341 0.8295 0.157 Uiso 1 1 calc GR . . . .
H25C H 0.1997 -0.1790 0.7830 0.157 Uiso 1 1 calc GR . . . .
C26 C 0.2449(4) -0.2232(3) 0.3696(5) 0.100(3) Uani 1 1 d . . . . .
H26 H 0.2739 -0.1917 0.3361 0.120 Uiso 1 1 calc R . . . .
C27 C 0.2119(4) -0.2750(3) 0.3349(5) 0.106(4) Uani 1 1 d . . . . .
H27 H 0.2122 -0.2861 0.2706 0.127 Uiso 1 1 calc R . . . .
C28 C 0.1877(2) -0.2793(3) 0.4880(4) 0.0448(15) Uani 1 1 d . . . . .
C29 C 0.1552(3) -0.3009(3) 0.5814(5) 0.0581(18) Uani 1 1 d . . . . .
H29A H 0.1814 -0.2821 0.6356 0.070 Uiso 1 1 calc R . . . .
H29B H 0.1407 -0.3422 0.5866 0.070 Uiso 1 1 calc R . . . .
C30 C 0.1051(3) -0.2898(4) 0.5887(7) 0.103(3) Uani 1 1 d . . . . .
H30A H 0.0793 -0.3077 0.5346 0.155 Uiso 1 1 calc GR . . . .
H30B H 0.1195 -0.2488 0.5875 0.155 Uiso 1 1 calc GR . . . .
H30C H 0.0847 -0.3057 0.6488 0.155 Uiso 1 1 calc GR . . . .
C20 C 0.3787(7) 0.0425(7) 0.7394(12) 0.124(5) Uani 0.668(12) 1 d D U P A 1
H20A H 0.3956 0.0806 0.7116 0.186 Uiso 0.668(12) 1 calc GR . P A 1
H20B H 0.3760 0.0449 0.8090 0.186 Uiso 0.668(12) 1 calc GR . P A 1
H20C H 0.3406 0.0186 0.7127 0.186 Uiso 0.668(12) 1 calc GR . P A 1
C20A C 0.4194(14) -0.0100(13) 0.8052(17) 0.124(5) Uani 0.332(12) 1 d D U P A 2
H20D H 0.4039 -0.0505 0.7917 0.186 Uiso 0.332(12) 1 calc GR . P A 2
H20E H 0.3991 -0.0056 0.8594 0.186 Uiso 0.332(12) 1 calc GR . P A 2
H20F H 0.4597 0.0073 0.8210 0.186 Uiso 0.332(12) 1 calc GR . P A 2

loop_
_atom_site_aniso_label
_atom_site_aniso_U_11
_atom_site_aniso_U_22
_atom_site_aniso_U_33
_atom_site_aniso_U_23
_atom_site_aniso_U_13
_atom_site_aniso_U_12
Zn1 0.0593(5) 0.0370(4) 0.0235(3) -0.0020(3) -0.0022(3) 0.0202(4)
O1 0.059(3) 0.048(3) 0.0204(18) -0.0006(16) -0.0008(18) 0.015(2)
O2 0.083(3) 0.041(2) 0.026(2) -0.0088(17) -0.004(2) 0.027(2)
O3 0.052(3) 0.090(4) 0.030(2) -0.004(2) -0.002(2) 0.013(3)
O4 0.072(3) 0.040(2) 0.031(2) -0.0071(18) 0.0036(19) 0.018(2)
O5 0.056(3) 0.038(2) 0.0215(18) 0.0022(16) -0.0043(16) 0.017(2)
N1 0.051(3) 0.035(3) 0.027(2) -0.0013(19) 0.001(2) 0.018(2)
N2 0.062(3) 0.043(3) 0.034(3) -0.002(2) -0.002(2) 0.025(3)
N3 0.073(4) 0.049(3) 0.059(4) -0.009(3) 0.019(3) 0.019(3)
N4 0.059(4) 0.052(3) 0.054(3) -0.002(3) 0.008(3) 0.006(3)
N5 0.065(4) 0.039(3) 0.044(3) 0.001(2) -0.004(3) 0.001(3)
N6 0.033(3) 0.057(3) 0.034(3) 0.005(2) 0.003(2) 0.006(2)
C1 0.058(4) 0.038(3) 0.017(3) 0.002(2) 0.005(3) 0.012(3)
C2 0.058(4) 0.041(3) 0.021(3) 0.008(2) 0.004(2) 0.020(3)
C3 0.066(4) 0.065(4) 0.020(3) 0.000(3) 0.006(3) 0.035(4)
C4 0.058(4) 0.078(5) 0.025(3) 0.000(3) -0.001(3) 0.033(4)
C5 0.055(4) 0.059(4) 0.021(3) -0.004(3) 0.001(3) 0.021(3)
C6 0.058(4) 0.072(5) 0.024(3) -0.009(3) 0.000(3) 0.026(4)
C7 0.049(4) 0.056(4) 0.025(3) -0.006(3) 0.002(2) 0.015(3)
C8 0.054(4) 0.061(4) 0.028(3) -0.002(3) -0.007(3) 0.018(4)
C9 0.046(4) 0.051(4) 0.026(3) -0.002(3) -0.005(2) 0.016(3)
C10 0.046(4) 0.050(4) 0.024(3) 0.000(2) -0.003(2) 0.012(3)
C11 0.055(4) 0.049(4) 0.018(2) -0.005(2) -0.005(2) 0.025(3)
C12 0.046(3) 0.045(3) 0.020(3) -0.004(2) -0.007(2) 0.018(3)
C13 0.056(4) 0.041(3) 0.021(3) -0.005(2) 0.000(2) 0.013(3)
C14 0.064(4) 0.058(4) 0.012(2) -0.006(2) -0.002(2) 0.023(3)
C15 0.051(4) 0.053(4) 0.023(3) 0.000(3) -0.011(2) 0.031(3)
C16 0.057(4) 0.029(3) 0.032(3) -0.007(2) -0.006(3) 0.018(3)
C17 0.051(4) 0.047(4) 0.025(3) -0.002(2) 0.004(2) 0.023(3)
C18 0.051(4) 0.032(3) 0.034(3) -0.003(2) 0.003(3) 0.011(3)
C19 0.077(5) 0.050(4) 0.050(4) -0.010(3) 0.005(3) 0.009(4)
C21 0.045(4) 0.038(3) 0.035(3) 0.000(3) 0.004(3) 0.017(3)
C22 0.059(4) 0.050(4) 0.035(3) 0.003(3) 0.005(3) 0.030(3)
C23 0.063(4) 0.051(4) 0.035(3) 0.000(3) 0.000(3) 0.027(4)
C24 0.068(5) 0.051(4) 0.065(5) -0.011(4) 0.022(4) 0.006(4)
C25 0.092(6) 0.086(6) 0.084(6) -0.031(5) 0.040(5) 0.004(5)
C26 0.121(7) 0.062(5) 0.027(3) 0.005(3) -0.001(4) -0.023(5)
C27 0.092(6) 0.077(6) 0.038(4) -0.002(4) 0.000(4) -0.040(5)
C28 0.035(3) 0.051(4) 0.041(3) 0.004(3) 0.005(3) 0.015(3)
C29 0.061(4) 0.048(4) 0.049(4) -0.005(3) 0.016(3) 0.016(3)
C30 0.056(5) 0.071(6) 0.153(9) -0.039(6) 0.034(5) 0.010(4)
C20 0.122(9) 0.113(9) 0.149(11) -0.017(8) 0.032(8) 0.068(8)
C20A 0.122(9) 0.113(9) 0.149(11) -0.017(8) 0.032(8) 0.068(8)

loop_
_atom_type_symbol
_atom_type_description
_atom_type_scat_dispersion_real
_atom_type_scat_dispersion_imag
_atom_type_scat_source
C C 0.0033 0.0016 'International Tables Vol C Tables 4.2.6.8 and 6.1.1.4'
H H 0.0000 0.0000 'International Tables Vol C Tables 4.2.6.8 and 6.1.1.4'
N N 0.0061 0.0033 'International Tables Vol C Tables 4.2.6.8 and 6.1.1.4'
O O 0.0106 0.0060 'International Tables Vol C Tables 4.2.6.8 and 6.1.1.4'
Zn Zn 0.2839 1.4301 'International Tables Vol C Tables 4.2.6.8 and 6.1.1.4'

loop_
_geom_angle_atom_site_label_1
_geom_angle_atom_site_label_2
_geom_angle_atom_site_label_3
_geom_angle
_geom_angle_site_symmetry_1
_geom_angle_site_symmetry_3
_geom_angle_publ_flag
O1 Zn1 N1 120.38(17) 1_556 . ?
O1 Zn1 N6 100.91(19) 1_556 6_556 ?
O5 Zn1 O1 124.61(17) . 1_556 ?
O5 Zn1 N1 97.96(17) . . ?
O5 Zn1 N6 106.13(17) . 6_556 ?
N1 Zn1 N6 104.95(19) . 6_556 ?
C1 O1 Zn1 114.3(3) . 1_554 ?
C15 O5 Zn1 117.2(3) . . ?
C16 N1 Zn1 121.3(4) . . ?
C18 N1 Zn1 129.5(4) . . ?
C18 N1 C16 108.0(5) . . ?
C17 N2 C21 123.7(5) . . ?
C18 N2 C17 106.2(5) . . ?
C18 N2 C21 130.1(5) . . ?
C21 N3 C24 116.0(6) . . ?
C23 N4 C24 115.5(6) . . ?
C26 N5 C23 123.2(5) . . ?
C28 N5 C23 129.7(5) . . ?
C28 N5 C26 106.4(5) . . ?
C27 N6 Zn1 123.4(5) . 5_556 ?
C28 N6 Zn1 129.2(4) . 5_556 ?
C28 N6 C27 106.3(5) . . ?
O1 C1 C2 115.7(5) . . ?
O2 C1 O1 125.2(5) . . ?
O2 C1 C2 119.2(6) . . ?
C3 C2 C1 119.5(5) . . ?
C7 C2 C1 120.3(6) . . ?
C7 C2 C3 120.1(5) . . ?
C2 C3 H3 120.2 . . ?
C4 C3 C2 119.6(6) . . ?
C4 C3 H3 120.2 . . ?
C3 C4 H4 119.4 . . ?
C5 C4 C3 121.1(6) . . ?
C5 C4 H4 119.4 . . ?
C4 C5 C8 119.3(6) . . ?
C6 C5 C4 118.9(5) . . ?
C6 C5 C8 121.8(5) . . ?
C5 C6 H6 118.9 . . ?
C5 C6 C7 122.1(6) . . ?
C7 C6 H6 118.9 . . ?
C2 C7 C6 118.0(6) . . ?
C2 C7 H7 121.0 . . ?
C6 C7 H7 121.0 . . ?
O3 C8 C5 121.5(5) . . ?
O3 C8 C9 121.0(5) . . ?
C5 C8 C9 117.5(5) . . ?
C10 C9 C8 120.1(5) . . ?
C10 C9 C14 119.4(5) . . ?
C14 C9 C8 120.4(5) . . ?
C9 C10 H10 120.0 . . ?
C9 C10 C11 120.0(6) . . ?
C11 C10 H10 120.0 . . ?
C10 C11 H11 119.7 . . ?
C12 C11 C10 120.5(5) . . ?
C12 C11 H11 119.7 . . ?
C11 C12 C15 120.6(5) . . ?
C13 C12 C11 120.1(5) . . ?
C13 C12 C15 119.3(5) . . ?
C12 C13 H13 120.5 . . ?
C12 C13 C14 119.1(5) . . ?
C14 C13 H13 120.5 . . ?
C9 C14 C13 120.9(5) . . ?
C9 C14 H14 119.6 . . ?
C13 C14 H14 119.6 . . ?
O4 C15 O5 123.2(5) . . ?
O4 C15 C12 120.3(5) . . ?
O5 C15 C12 116.5(5) . . ?
N1 C16 H16 125.9 . . ?
C17 C16 N1 108.2(5) . . ?
C17 C16 H16 125.9 . . ?
N2 C17 H17 126.2 . . ?
C16 C17 N2 107.5(5) . . ?
C16 C17 H17 126.2 . . ?
N1 C18 N2 110.0(5) . . ?
N1 C18 C19 121.9(5) . . ?
N2 C18 C19 128.1(5) . . ?
C18 C19 H19A 107.8 . . ?
C18 C19 H19B 107.8 . . ?
C18 C19 H19C 105.1 . . ?
C18 C19 H19D 105.1 . . ?
C18 C19 C20A 128.7(13) . . ?
H19A C19 H19B 107.1 . . ?
H19C C19 H19D 105.9 . . ?
C20 C19 C18 118.2(10) . . ?
C20 C19 H19A 107.8 . . ?
C20 C19 H19B 107.8 . . ?
C20A C19 H19C 105.1 . . ?
C20A C19 H19D 105.1 . . ?
N3 C21 N2 115.2(5) . . ?
N3 C21 C22 124.4(6) . . ?
C22 C21 N2 120.4(5) . . ?
C21 C22 H22 122.1 . . ?
C21 C22 C23 115.8(5) . . ?
C23 C22 H22 122.1 . . ?
N4 C23 N5 115.6(6) . . ?
N4 C23 C22 123.5(6) . . ?
C22 C23 N5 120.9(5) . . ?
N3 C24 N4 124.6(6) . . ?
N3 C24 C25 120.1(6) . . ?
N4 C24 C25 115.1(6) . . ?
C24 C25 H25A 109.5 . . ?
C24 C25 H25B 109.5 . . ?
C24 C25 H25C 109.5 . . ?
H25A C25 H25B 109.5 . . ?
H25A C25 H25C 109.5 . . ?
H25B C25 H25C 109.5 . . ?
N5 C26 H26 126.6 . . ?
C27 C26 N5 106.9(6) . . ?
C27 C26 H26 126.6 . . ?
N6 C27 H27 125.1 . . ?
C26 C27 N6 109.8(6) . . ?
C26 C27 H27 125.1 . . ?
N5 C28 C29 126.0(6) . . ?
N6 C28 N5 110.5(5) . . ?
N6 C28 C29 123.1(5) . . ?
C28 C29 H29A 109.1 . . ?
C28 C29 H29B 109.1 . . ?
C28 C29 C30 112.4(7) . . ?
H29A C29 H29B 107.9 . . ?
C30 C29 H29A 109.1 . . ?
C30 C29 H29B 109.1 . . ?
C29 C30 H30A 109.5 . . ?
C29 C30 H30B 109.5 . . ?
C29 C30 H30C 109.5 . . ?
H30A C30 H30B 109.5 . . ?
H30A C30 H30C 109.5 . . ?
H30B C30 H30C 109.5 . . ?
C19 C20 H20A 109.5 . . ?
C19 C20 H20B 109.5 . . ?
C19 C20 H20C 109.5 . . ?
H20A C20 H20B 109.5 . . ?
H20A C20 H20C 109.5 . . ?
H20B C20 H20C 109.5 . . ?
C19 C20A H20D 109.5 . . ?
C19 C20A H20E 109.5 . . ?
C19 C20A H20F 109.5 . . ?
H20D C20A H20E 109.5 . . ?
H20D C20A H20F 109.5 . . ?
H20E C20A H20F 109.5 . . ?

loop_
_geom_bond_atom_site_label_1
_geom_bond_atom_site_label_2
_geom_bond_distance
_geom_bond_site_symmetry_2
_geom_bond_publ_flag
Zn1 O1 1.945(4) 1_556 ?
Zn1 O5 1.933(4) . ?
Zn1 N1 2.010(4) . ?
Zn1 N6 2.015(5) 6_556 ?
O1 Zn1 1.945(4) 1_554 ?
O1 C1 1.262(7) . ?
O2 C1 1.237(7) . ?
O3 C8 1.202(7) . ?
O4 C15 1.252(6) . ?
O5 C15 1.280(7) . ?
N1 C16 1.396(6) . ?
N1 C18 1.300(7) . ?
N2 C17 1.410(7) . ?
N2 C18 1.351(7) . ?
N2 C21 1.428(7) . ?
N3 C21 1.297(7) . ?
N3 C24 1.329(8) . ?
N4 C23 1.307(8) . ?
N4 C24 1.366(8) . ?
N5 C23 1.438(8) . ?
N5 C26 1.419(8) . ?
N5 C28 1.349(7) . ?
N6 Zn1 2.015(5) 5_556 ?
N6 C27 1.405(8) . ?
N6 C28 1.317(7) . ?
C1 C2 1.509(7) . ?
C2 C3 1.400(9) . ?
C2 C7 1.384(8) . ?
C3 H3 0.9300 . ?
C3 C4 1.380(8) . ?
C4 H4 0.9300 . ?
C4 C5 1.372(8) . ?
C5 C6 1.365(8) . ?
C5 C8 1.494(8) . ?
C6 H6 0.9300 . ?
C6 C7 1.404(8) . ?
C7 H7 0.9300 . ?
C8 C9 1.503(8) . ?
C9 C10 1.367(8) . ?
C9 C14 1.393(8) . ?
C10 H10 0.9300 . ?
C10 C11 1.391(7) . ?
C11 H11 0.9300 . ?
C11 C12 1.384(8) . ?
C12 C13 1.373(7) . ?
C12 C15 1.502(7) . ?
C13 H13 0.9300 . ?
C13 C14 1.394(7) . ?
C14 H14 0.9300 . ?
C16 H16 0.9300 . ?
C16 C17 1.311(8) . ?
C17 H17 0.9300 . ?
C18 C19 1.481(8) . ?
C19 H19A 0.9700 . ?
C19 H19B 0.9700 . ?
C19 H19C 0.9700 . ?
C19 H19D 0.9700 . ?
C19 C20 1.366(12) . ?
C19 C20A 1.482(18) . ?
C21 C22 1.360(8) . ?
C22 H22 0.9300 . ?
C22 C23 1.360(8) . ?
C24 C25 1.509(10) . ?
C25 H25A 0.9600 . ?
C25 H25B 0.9600 . ?
C25 H25C 0.9600 . ?
C26 H26 0.9300 . ?
C26 C27 1.300(10) . ?
C27 H27 0.9300 . ?
C28 C29 1.488(8) . ?
C29 H29A 0.9700 . ?
C29 H29B 0.9700 . ?
C29 C30 1.511(10) . ?
C30 H30A 0.9600 . ?
C30 H30B 0.9600 . ?
C30 H30C 0.9600 . ?
C20 H20A 0.9600 . ?
C20 H20B 0.9600 . ?
C20 H20C 0.9600 . ?
C20A H20D 0.9600 . ?
C20A H20E 0.9600 . ?
C20A H20F 0.9600 . ?

loop_
_geom_torsion_atom_site_label_1
_geom_torsion_atom_site_label_2
_geom_torsion_atom_site_label_3
_geom_torsion_atom_site_label_4
_geom_torsion
_geom_torsion_site_symmetry_1
_geom_torsion_site_symmetry_2
_geom_torsion_site_symmetry_3
_geom_torsion_site_symmetry_4
_geom_torsion_publ_flag
Zn1 O1 C1 O2 -14.7(7) 1_554 . . . ?
Zn1 O1 C1 C2 164.5(3) 1_554 . . . ?
Zn1 O5 C15 O4 9.7(7) . . . . ?
Zn1 O5 C15 C12 -167.6(3) . . . . ?
Zn1 N1 C16 C17 -169.7(4) . . . . ?
Zn1 N1 C18 N2 169.7(4) . . . . ?
Zn1 N1 C18 C19 -12.9(9) . . . . ?
Zn1 N6 C27 C26 -167.4(7) 5_556 . . . ?
Zn1 N6 C28 N5 169.3(4) 5_556 . . . ?
Zn1 N6 C28 C29 -16.9(9) 5_556 . . . ?
O1 C1 C2 C3 -172.4(5) . . . . ?
O1 C1 C2 C7 4.3(8) . . . . ?
O2 C1 C2 C3 6.9(8) . . . . ?
O2 C1 C2 C7 -176.5(5) . . . . ?
O3 C8 C9 C10 23.8(10) . . . . ?
O3 C8 C9 C14 -151.8(7) . . . . ?
N1 C16 C17 N2 -0.7(6) . . . . ?
N1 C18 C19 C20 96.7(11) . . . . ?
N1 C18 C19 C20A -103.6(19) . . . . ?
N2 C18 C19 C20 -86.5(11) . . . . ?
N2 C18 C19 C20A 73(2) . . . . ?
N2 C21 C22 C23 -179.8(5) . . . . ?
N3 C21 C22 C23 -0.2(10) . . . . ?
N5 C26 C27 N6 -3.3(12) . . . . ?
N5 C28 C29 C30 80.8(8) . . . . ?
N6 C28 C29 C30 -92.0(8) . . . . ?
C1 C2 C3 C4 176.4(5) . . . . ?
C1 C2 C7 C6 -179.5(5) . . . . ?
C2 C3 C4 C5 2.0(9) . . . . ?
C3 C2 C7 C6 -2.9(8) . . . . ?
C3 C4 C5 C6 -0.5(10) . . . . ?
C3 C4 C5 C8 -179.4(6) . . . . ?
C4 C5 C6 C7 -2.8(10) . . . . ?
C4 C5 C8 O3 46.3(10) . . . . ?
C4 C5 C8 C9 -135.0(6) . . . . ?
C5 C6 C7 C2 4.5(9) . . . . ?
C5 C8 C9 C10 -154.9(6) . . . . ?
C5 C8 C9 C14 29.6(9) . . . . ?
C6 C5 C8 O3 -132.6(7) . . . . ?
C6 C5 C8 C9 46.1(9) . . . . ?
C7 C2 C3 C4 -0.2(9) . . . . ?
C8 C5 C6 C7 176.1(6) . . . . ?
C8 C9 C10 C11 -177.1(6) . . . . ?
C8 C9 C14 C13 175.8(6) . . . . ?
C9 C10 C11 C12 1.0(9) . . . . ?
C10 C9 C14 C13 0.3(10) . . . . ?
C10 C11 C12 C13 0.9(9) . . . . ?
C10 C11 C12 C15 -179.2(5) . . . . ?
C11 C12 C13 C14 -2.1(9) . . . . ?
C11 C12 C15 O4 7.3(8) . . . . ?
C11 C12 C15 O5 -175.4(5) . . . . ?
C12 C13 C14 C9 1.6(9) . . . . ?
C13 C12 C15 O4 -172.8(5) . . . . ?
C13 C12 C15 O5 4.6(8) . . . . ?
C14 C9 C10 C11 -1.5(9) . . . . ?
C15 C12 C13 C14 177.9(5) . . . . ?
C16 N1 C18 N2 2.0(7) . . . . ?
C16 N1 C18 C19 179.4(6) . . . . ?
C17 N2 C18 N1 -2.4(7) . . . . ?
C17 N2 C18 C19 -179.6(7) . . . . ?
C17 N2 C21 N3 -171.2(6) . . . . ?
C17 N2 C21 C22 8.5(9) . . . . ?
C18 N1 C16 C17 -0.8(7) . . . . ?
C18 N2 C17 C16 1.9(7) . . . . ?
C18 N2 C21 N3 5.9(9) . . . . ?
C18 N2 C21 C22 -174.4(6) . . . . ?
C21 N2 C17 C16 179.6(5) . . . . ?
C21 N2 C18 N1 -179.9(5) . . . . ?
C21 N2 C18 C19 2.9(11) . . . . ?
C21 N3 C24 N4 -5.8(12) . . . . ?
C21 N3 C24 C25 179.5(8) . . . . ?
C21 C22 C23 N4 0.4(10) . . . . ?
C21 C22 C23 N5 -179.9(6) . . . . ?
C23 N4 C24 N3 5.9(12) . . . . ?
C23 N4 C24 C25 -179.1(7) . . . . ?
C23 N5 C26 C27 174.9(8) . . . . ?
C23 N5 C28 N6 -173.3(6) . . . . ?
C23 N5 C28 C29 13.1(11) . . . . ?
C24 N3 C21 N2 -177.6(6) . . . . ?
C24 N3 C21 C22 2.8(10) . . . . ?
C24 N4 C23 N5 177.3(6) . . . . ?
C24 N4 C23 C22 -3.0(10) . . . . ?
C26 N5 C23 N4 169.9(7) . . . . ?
C26 N5 C23 C22 -9.8(11) . . . . ?
C26 N5 C28 N6 -3.4(8) . . . . ?
C26 N5 C28 C29 -176.9(7) . . . . ?
C27 N6 C28 N5 1.4(8) . . . . ?
C27 N6 C28 C29 175.2(7) . . . . ?
C28 N5 C23 N4 -21.7(11) . . . . ?
C28 N5 C23 C22 158.6(7) . . . . ?
C28 N5 C26 C27 4.1(10) . . . . ?
C28 N6 C27 C26 1.3(11) . . . . ?

loop_
_smtbx_masks_void_nr
_smtbx_masks_void_average_x
_smtbx_masks_void_average_y
_smtbx_masks_void_average_z
_smtbx_masks_void_volume
_smtbx_masks_void_count_electrons
_smtbx_masks_void_content
1 -0.268 -0.648 -0.250 4962.8 1311.0 ?
2 0.333 0.667 0.183 96.9 21.4 ?
3 0.667 0.333 0.817 96.9 22.2 ?
